data_7155573
loop_
_publ_author_name
'Delaye, Pierre-Olivier'
'P\'enichon, M\'elanie'
'Allouchi, Hassan'
'Enguehard-Gueiffier, Cecile'
'Gueiffier, Alain'

_publ_section_title
;
 Regiocontrolled functionalization of
 2,3-dihalogenoimidazo[1,2-a]pyridines by Suzuki-Miyaura and Sonogashira
 cross-coupling reactions
;
_journal_name_full 'Org. Biomol. Chem.'
_journal_paper_doi 10.1039/C7OB00624A
_journal_year 2017
_chemical_formula_moiety 'C20 H16 N2'
_chemical_formula_sum 'C20 H16 N2'
_chemical_formula_weight 284.35
_space_group_crystal_system triclinic
_space_group_IT_number 2
_space_group_name_Hall '-P 1'
_space_group_name_H-M_alt 'P -1'
_symmetry_space_group_name_Hall '-P 1'
_symmetry_space_group_name_H-M 'P -1'
_atom_sites_solution_hydrogens geom
_audit_creation_method SHELXL-2014/7
_audit_update_record
;
2017-03-13 deposited with the CCDC.
2017-04-10 downloaded from the CCDC.
;
_cell_angle_alpha 90.532(13)
_cell_angle_beta 92.165(15)
_cell_angle_gamma 100.461(14)
_cell_formula_units_Z 2
_cell_length_a 7.0562(13)
_cell_length_b 9.0008(13)
_cell_length_c 12.130(2)
_cell_measurement_reflns_used 1625
_cell_measurement_temperature 297(2)
_cell_measurement_theta_max 24.7160
_cell_measurement_theta_min 4.0210
_cell_volume 756.9(2)
_computing_cell_refinement
;
CrysAlisPro, Agilent Technologies,
Version 1.171.37.34i (release 04-08-2014 CrysAlis171 .NET)
(compiled Aug  4 2014,14:34:23)
;
_computing_data_collection
;
CrysAlisPro, Agilent Technologies,
Version 1.171.37.34i (release 04-08-2014 CrysAlis171 .NET)
(compiled Aug  4 2014,14:34:23)
;
_computing_data_reduction
;
CrysAlisPro, Agilent Technologies,
Version 1.171.37.34i (release 04-08-2014 CrysAlis171 .NET)
(compiled Aug  4 2014,14:34:23)
;
_computing_molecular_graphics 'WinGx V1.8 (L. J. Farrugia, 1999)'
_computing_structure_refinement 'SHELXL-2014/7 (Sheldrick, 2014)'
_computing_structure_solution 'SHELXS-2014/7 (Sheldrick, 2014)'
_diffrn_ambient_temperature 297(2)
_diffrn_detector 'CCD plate'
_diffrn_detector_area_resol_mean 8.3622
_diffrn_detector_type 'Sapphire2, large Be window'
_diffrn_measured_fraction_theta_full 0.991
_diffrn_measured_fraction_theta_max 0.990
_diffrn_measurement_details
;
#__ type_ start__ end____ width___ exp.time_
  1 omega  -12.00  101.00   1.0000   20.0000
omega____ theta____ kappa____ phi______ frames
    -       19.6530   77.0000  -60.0000 113

#__ type_ start__ end____ width___ exp.time_
  2 omega  -13.00  101.00   1.0000   20.0000
omega____ theta____ kappa____ phi______ frames
    -       19.6530   77.0000 -180.0000 114

#__ type_ start__ end____ width___ exp.time_
  3 omega  -13.00  101.00   1.0000   20.0000
omega____ theta____ kappa____ phi______ frames
    -       19.6530   77.0000   60.0000 114

;
_diffrn_measurement_device 'four-circle diffractometer'
_diffrn_measurement_device_type 'Xcalibur, Sapphire2, large Be window'
_diffrn_measurement_method '\w scans'
_diffrn_orient_matrix_UB_11 0.0325935000
_diffrn_orient_matrix_UB_12 0.0792046000
_diffrn_orient_matrix_UB_13 0.0047156000
_diffrn_orient_matrix_UB_21 -0.0102528000
_diffrn_orient_matrix_UB_22 0.0060695000
_diffrn_orient_matrix_UB_23 -0.0580962000
_diffrn_orient_matrix_UB_31 -0.0964289000
_diffrn_orient_matrix_UB_32 0.0106464000
_diffrn_orient_matrix_UB_33 0.0052790000
_diffrn_radiation_monochromator graphite
_diffrn_radiation_probe x-ray
_diffrn_radiation_type 'Mo K\a'
_diffrn_radiation_wavelength 0.71073
_diffrn_reflns_av_R_equivalents 0.1081
_diffrn_reflns_av_unetI/netI 0.1095
_diffrn_reflns_Laue_measured_fraction_full 0.991
_diffrn_reflns_Laue_measured_fraction_max 0.990
_diffrn_reflns_limit_h_max 8
_diffrn_reflns_limit_h_min -4
_diffrn_reflns_limit_k_max 11
_diffrn_reflns_limit_k_min -11
_diffrn_reflns_limit_l_max 15
_diffrn_reflns_limit_l_min -15
_diffrn_reflns_number 4840
_diffrn_reflns_theta_full 25.242
_diffrn_reflns_theta_max 26.370
_diffrn_reflns_theta_min 3.746
_diffrn_source 'Enhance (Mo) X-ray Source'
_exptl_absorpt_coefficient_mu 0.074
_exptl_absorpt_correction_T_max 0.990
_exptl_absorpt_correction_T_min 0.983
_exptl_absorpt_correction_type analytical
_exptl_absorpt_process_details
;
CrysAlisPro, Agilent Technologies,
Version 1.171.37.34i (release 04-08-2014 CrysAlis171 .NET)
(compiled Aug  4 2014,14:34:23)
Analytical numeric absorption correction using a multifaceted crystal
            model based on expressions derived by R.C. Clark & J.S. Reid.
(Clark, R. C. & Reid, J. S. (1995). Acta Cryst. A51, 887-897)
Empirical absorption correction using spherical harmonics,
implemented in SCALE3 ABSPACK scaling algorithm.
;
_exptl_crystal_colour colourless
_exptl_crystal_density_diffrn 1.248
_exptl_crystal_description 'fragment of plate'
_exptl_crystal_F_000 300
_exptl_crystal_recrystallization_method 'Re-crystallisation from solvent'
_exptl_crystal_size_max 0.320
_exptl_crystal_size_mid 0.180
_exptl_crystal_size_min 0.170
_refine_diff_density_max 0.225
_refine_diff_density_min -0.248
_refine_diff_density_rms 0.057
_refine_ls_extinction_method none
_refine_ls_goodness_of_fit_ref 1.013
_refine_ls_hydrogen_treatment constr
_refine_ls_matrix_type full
_refine_ls_number_parameters 200
_refine_ls_number_reflns 3069
_refine_ls_number_restraints 0
_refine_ls_restrained_S_all 1.013
_refine_ls_R_factor_all 0.1178
_refine_ls_R_factor_gt 0.0709
_refine_ls_shift/su_max 0.000
_refine_ls_shift/su_mean 0.000
_refine_ls_structure_factor_coef Fsqd
_refine_ls_weighting_details 'w=1/[\s^2^(Fo^2^)+(0.0777P)^2^] where P=(Fo^2^+2Fc^2^)/3'
_refine_ls_weighting_scheme calc
_refine_ls_wR_factor_gt 0.1648
_refine_ls_wR_factor_ref 0.2152
_reflns_Friedel_coverage 0.000
_reflns_number_gt 1651
_reflns_number_total 3069
_reflns_threshold_expression 'I > 2\s(I)'
_cod_data_source_file c7ob00624a2.cif
_cod_data_source_block pod236-a_296k_2e
_cod_database_code 7155573
_shelx_shelxl_version_number 2014/7
_shelx_space_group_comment
;
The symmetry employed for this shelxl refinement is uniquely defined
by the following loop, which should always be used as a source of
symmetry information in preference to the above space-group names.
They are only intended as comments.
;
_shelx_estimated_absorpt_t_min 0.977
_shelx_estimated_absorpt_t_max 0.988

loop_
_space_group_symop_operation_xyz
'x, y, z'
'-x, -y, -z'

loop_
_atom_site_label
_atom_site_type_symbol
_atom_site_fract_x
_atom_site_fract_y
_atom_site_fract_z
_atom_site_U_iso_or_equiv
_atom_site_adp_type
_atom_site_occupancy
_atom_site_site_symmetry_order
_atom_site_calc_flag
_atom_site_refinement_flags_posn
_atom_site_refinement_flags_adp
N1 N 0.2562(3) 0.5371(2) 0.40336(16) 0.0566(6) Uani 1 1 d . .
C2 C 0.3910(4) 0.5563(3) 0.3239(2) 0.0540(6) Uani 1 1 d . .
C3 C 0.4769(3) 0.4319(3) 0.3132(2) 0.0521(6) Uani 1 1 d . .
N4 N 0.3899(3) 0.3315(2) 0.39043(16) 0.0519(6) Uani 1 1 d . .
C5 C 0.4074(4) 0.1843(3) 0.4119(2) 0.0613(7) Uani 1 1 d . .
H5 H 0.4952 0.1388 0.3747 0.074 Uiso 1 1 calc R U
C6 C 0.2959(4) 0.1079(3) 0.4871(2) 0.0677(8) Uani 1 1 d . .
H6 H 0.3092 0.0094 0.5033 0.081 Uiso 1 1 calc R U
C7 C 0.1593(4) 0.1735(3) 0.5419(2) 0.0666(8) Uani 1 1 d . .
H7 H 0.0819 0.1180 0.5930 0.080 Uiso 1 1 calc R U
C8 C 0.1398(4) 0.3181(3) 0.5205(2) 0.0609(7) Uani 1 1 d . .
H8 H 0.0507 0.3626 0.5574 0.073 Uiso 1 1 calc R U
C8A C 0.2555(3) 0.3989(3) 0.44215(19) 0.0487(6) Uani 1 1 d . .
C9 C 0.6237(3) 0.3919(3) 0.2423(2) 0.0530(6) Uani 1 1 d . .
C10 C 0.7872(4) 0.3456(3) 0.2858(2) 0.0671(8) Uani 1 1 d . .
H10 H 0.8064 0.3432 0.3620 0.080 Uiso 1 1 calc R U
C11 C 0.9221(4) 0.3031(3) 0.2191(2) 0.0692(8) Uani 1 1 d . .
H11 H 1.0303 0.2723 0.2509 0.083 Uiso 1 1 calc R U
C12 C 0.8991(4) 0.3055(3) 0.1052(2) 0.0622(7) Uani 1 1 d . .
C13 C 0.7379(4) 0.3540(3) 0.0622(2) 0.0636(7) Uani 1 1 d . .
H13 H 0.7207 0.3581 -0.0141 0.076 Uiso 1 1 calc R U
C14 C 0.6015(4) 0.3965(3) 0.1274(2) 0.0560(7) Uani 1 1 d . .
H14 H 0.4944 0.4284 0.0952 0.067 Uiso 1 1 calc R U
C15 C 1.0425(4) 0.2552(4) 0.0332(3) 0.0869(10) Uani 1 1 d . .
H15A H 0.9920 0.1554 0.0047 0.130 Uiso 1 1 calc R U
H15B H 1.1601 0.2540 0.0754 0.130 Uiso 1 1 calc R U
H15C H 1.0679 0.3236 -0.0269 0.130 Uiso 1 1 calc R U
C16 C 0.4222(4) 0.6989(3) 0.2621(2) 0.0575(7) Uani 1 1 d . .
C17 C 0.5939(4) 0.7549(3) 0.2125(2) 0.0683(8) Uani 1 1 d . .
H17 H 0.6951 0.7015 0.2169 0.082 Uiso 1 1 calc R U
C18 C 0.6153(5) 0.8897(3) 0.1566(2) 0.0836(10) Uani 1 1 d . .
H18 H 0.7309 0.9261 0.1234 0.100 Uiso 1 1 calc R U
C19 C 0.4679(6) 0.9706(3) 0.1495(3) 0.0893(11) Uani 1 1 d . .
H19 H 0.4833 1.0609 0.1114 0.107 Uiso 1 1 calc R U
C20 C 0.2985(6) 0.9174(4) 0.1988(3) 0.0842(10) Uani 1 1 d . .
H20 H 0.1988 0.9723 0.1952 0.101 Uiso 1 1 calc R U
C21 C 0.2754(5) 0.7825(3) 0.2539(2) 0.0695(8) Uani 1 1 d . .
H21 H 0.1589 0.7466 0.2863 0.083 Uiso 1 1 calc R U

loop_
_atom_site_aniso_label
_atom_site_aniso_U_11
_atom_site_aniso_U_22
_atom_site_aniso_U_33
_atom_site_aniso_U_23
_atom_site_aniso_U_13
_atom_site_aniso_U_12
N1 0.0638(14) 0.0598(13) 0.0478(12) 0.0012(10) 0.0073(10) 0.0142(10)
C2 0.0603(15) 0.0555(15) 0.0469(14) 0.0018(11) 0.0002(12) 0.0125(12)
C3 0.0533(14) 0.0589(15) 0.0450(14) 0.0005(12) 0.0028(11) 0.0125(12)
N4 0.0515(12) 0.0542(12) 0.0505(12) 0.0039(10) -0.0027(10) 0.0117(9)
C5 0.0717(18) 0.0541(16) 0.0621(17) 0.0066(13) 0.0041(14) 0.0216(13)
C6 0.0763(19) 0.0600(16) 0.0710(19) 0.0123(14) 0.0075(15) 0.0220(14)
C7 0.0739(19) 0.0662(17) 0.0571(16) 0.0119(14) 0.0031(14) 0.0053(15)
C8 0.0699(17) 0.0664(17) 0.0462(15) 0.0045(13) 0.0033(13) 0.0119(14)
C8A 0.0497(13) 0.0548(14) 0.0451(13) 0.0019(11) 0.0032(11) 0.0183(11)
C9 0.0501(14) 0.0518(14) 0.0571(15) -0.0026(11) -0.0001(11) 0.0101(11)
C10 0.0601(17) 0.0835(19) 0.0588(17) -0.0073(15) -0.0095(13) 0.0191(15)
C11 0.0498(15) 0.0812(19) 0.079(2) -0.0136(16) -0.0043(14) 0.0200(14)
C12 0.0554(16) 0.0570(16) 0.0726(18) -0.0069(14) 0.0102(14) 0.0049(13)
C13 0.0707(18) 0.0616(16) 0.0586(17) 0.0060(13) 0.0101(14) 0.0103(14)
C14 0.0570(15) 0.0577(15) 0.0556(16) 0.0024(12) 0.0028(12) 0.0165(12)
C15 0.072(2) 0.091(2) 0.098(3) -0.0147(19) 0.0255(18) 0.0135(17)
C16 0.0758(18) 0.0513(14) 0.0454(14) 0.0003(11) 0.0067(13) 0.0107(13)
C17 0.081(2) 0.0589(17) 0.0629(17) 0.0011(14) 0.0088(15) 0.0071(15)
C18 0.110(3) 0.0629(18) 0.072(2) 0.0032(16) 0.0226(19) -0.0038(19)
C19 0.146(4) 0.0553(18) 0.066(2) 0.0059(15) 0.018(2) 0.016(2)
C20 0.122(3) 0.0639(18) 0.073(2) 0.0062(16) 0.009(2) 0.0315(19)
C21 0.084(2) 0.0662(17) 0.0639(18) 0.0113(14) 0.0145(15) 0.0268(16)

loop_
_atom_type_symbol
_atom_type_description
_atom_type_scat_dispersion_real
_atom_type_scat_dispersion_imag
_atom_type_scat_source
C C 0.0033 0.0016 'International Tables Vol C Tables 4.2.6.8 and 6.1.1.4'
H H 0.0000 0.0000 'International Tables Vol C Tables 4.2.6.8 and 6.1.1.4'
N N 0.0061 0.0033 'International Tables Vol C Tables 4.2.6.8 and 6.1.1.4'

loop_
_exptl_crystal_face_index_h
_exptl_crystal_face_index_k
_exptl_crystal_face_index_l
_exptl_crystal_face_perp_dist
_exptl_oxdiff_crystal_face_indexfrac_h
_exptl_oxdiff_crystal_face_indexfrac_k
_exptl_oxdiff_crystal_face_indexfrac_l
_exptl_oxdiff_crystal_face_x
_exptl_oxdiff_crystal_face_y
_exptl_oxdiff_crystal_face_z
0 0 1 0.0900 0.0010 -0.0000 0.9916 0.0047 -0.0576 0.0051
1 -1 1 0.1400 0.9942 -0.9930 0.9982 -0.0415 -0.0742 -0.1012
-1 0 -3 0.1150 -0.9959 0.0007 -2.9766 -0.0464 0.1831 0.0803
-5 1 4 0.1550 -4.9604 0.9954 3.9523 -0.0642 -0.1727 0.5098
-1 1 0 0.1500 -0.9932 0.9930 -0.0066 0.0462 0.0166 0.1063
1 2 -2 0.1000 0.9900 1.9842 -1.9908 0.1800 0.1175 -0.0848
1 0 5 0.0850 0.9979 -0.0008 4.9598 0.0559 -0.2984 -0.0701
-1 -1 -6 0.0950 -0.9986 -0.9915 -5.9466 -0.1391 0.3497 0.0543
1 0 1 0.1400 0.9938 -0.0007 0.9934 0.0370 -0.0679 -0.0906
-1 0 -1 0.1300 -0.9938 0.0007 -0.9934 -0.0370 0.0679 0.0906
-1 0 0 0.1300 -0.9928 0.0006 -0.0019 -0.0323 0.0103 0.0957
1 -1 -1 0.2000 0.9922 -0.9930 -0.9850 -0.0510 0.0410 -0.1114
1 0 0 0.1600 0.9928 -0.0006 0.0019 0.0323 -0.0103 -0.0957
0 1 1 0.1100 0.0006 0.9923 0.9869 0.0833 -0.0513 0.0157
0 -1 0 0.0800 0.0004 -0.9924 0.0047 -0.0786 -0.0063 -0.0106
0 1 0 0.0900 -0.0004 0.9924 -0.0047 0.0786 0.0063 0.0106
0 0 -1 0.0950 -0.0010 0.0000 -0.9916 -0.0047 0.0576 -0.0051

loop_
_geom_angle_atom_site_label_1
_geom_angle_atom_site_label_2
_geom_angle_atom_site_label_3
_geom_angle
C8A N1 C2 105.5(2)
N1 C2 C3 111.8(2)
N1 C2 C16 118.7(2)
C3 C2 C16 129.5(2)
C2 C3 N4 104.5(2)
C2 C3 C9 134.5(2)
N4 C3 C9 121.0(2)
C5 N4 C8A 121.2(2)
C5 N4 C3 130.9(2)
C8A N4 C3 107.61(19)
C6 C5 N4 119.0(3)
C6 C5 H5 120.5
N4 C5 H5 120.5
C5 C6 C7 121.2(3)
C5 C6 H6 119.4
C7 C6 H6 119.4
C8 C7 C6 120.2(3)
C8 C7 H7 119.9
C6 C7 H7 119.9
C7 C8 C8A 119.0(3)
C7 C8 H8 120.5
C8A C8 H8 120.5
N1 C8A N4 110.6(2)
N1 C8A C8 130.1(2)
N4 C8A C8 119.3(2)
C10 C9 C14 117.6(2)
C10 C9 C3 121.5(2)
C14 C9 C3 120.9(2)
C11 C10 C9 121.6(3)
C11 C10 H10 119.2
C9 C10 H10 119.2
C10 C11 C12 121.0(3)
C10 C11 H11 119.5
C12 C11 H11 119.5
C13 C12 C11 117.3(2)
C13 C12 C15 121.9(3)
C11 C12 C15 120.8(3)
C14 C13 C12 122.6(3)
C14 C13 H13 118.7
C12 C13 H13 118.7
C13 C14 C9 120.0(2)
C13 C14 H14 120.0
C9 C14 H14 120.0
C12 C15 H15A 109.5
C12 C15 H15B 109.5
H15A C15 H15B 109.5
C12 C15 H15C 109.5
H15A C15 H15C 109.5
H15B C15 H15C 109.5
C17 C16 C21 117.9(3)
C17 C16 C2 122.8(3)
C21 C16 C2 119.2(3)
C18 C17 C16 120.2(3)
C18 C17 H17 119.9
C16 C17 H17 119.9
C19 C18 C17 120.8(3)
C19 C18 H18 119.6
C17 C18 H18 119.6
C20 C19 C18 119.6(3)
C20 C19 H19 120.2
C18 C19 H19 120.2
C19 C20 C21 120.0(3)
C19 C20 H20 120.0
C21 C20 H20 120.0
C20 C21 C16 121.5(3)
C20 C21 H21 119.3
C16 C21 H21 119.3

loop_
_geom_bond_atom_site_label_1
_geom_bond_atom_site_label_2
_geom_bond_distance
N1 C8A 1.333(3)
N1 C2 1.370(3)
C2 C3 1.374(3)
C2 C16 1.478(3)
C3 N4 1.388(3)
C3 C9 1.463(3)
N4 C5 1.379(3)
N4 C8A 1.382(3)
C5 C6 1.339(4)
C5 H5 0.9300
C6 C7 1.403(4)
C6 H6 0.9300
C7 C8 1.360(4)
C7 H7 0.9300
C8 C8A 1.398(3)
C8 H8 0.9300
C9 C10 1.384(3)
C9 C14 1.398(3)
C10 C11 1.375(4)
C10 H10 0.9300
C11 C12 1.385(4)
C11 H11 0.9300
C12 C13 1.378(4)
C12 C15 1.489(4)
C13 C14 1.372(3)
C13 H13 0.9300
C14 H14 0.9300
C15 H15A 0.9600
C15 H15B 0.9600
C15 H15C 0.9600
C16 C17 1.387(4)
C16 C21 1.387(4)
C17 C18 1.383(4)
C17 H17 0.9300
C18 C19 1.374(4)
C18 H18 0.9300
C19 C20 1.366(4)
C19 H19 0.9300
C20 C21 1.378(4)
C20 H20 0.9300
C21 H21 0.9300
